data_7131583
loop_
_publ_author_name
'Deka, Jugal Kishore Rai'
'Borah, Debashree'
'Das, Paramesh'
'Sahariah, Biswajit'
'Vishnoi, Pratap'
'Sarma, Bani Kanta'

_publ_section_title
;
 Synergistic n &#x2192; &#x3c0;* and n<sub>N</sub> &#x2192;
 &#x3c0;*<sub>Ar</sub> interactions in C-terminal modified prolines:
 effect on Xaa-Pro <i>cis</i>/<i>trans</i> equilibrium.
;
_journal_issue 40
_journal_name_full 'Chemical communications (Cambridge, England)'
_journal_page_first 6080
_journal_page_last 6083
_journal_paper_doi 10.1039/d3cc01494k
_journal_volume 59
_journal_year 2023
_chemical_absolute_configuration ad
_chemical_formula_moiety 'C16 H21 N3 O4, 2(H2 O)'
_chemical_formula_sum 'C16 H25 N3 O6'
_chemical_formula_weight 355.39
_space_group_crystal_system monoclinic
_space_group_IT_number 4
_space_group_name_Hall 'P 2yb'
_space_group_name_H-M_alt 'P 1 21 1'
_atom_sites_solution_hydrogens mixed
_atom_sites_solution_primary iterative
_audit_creation_date 2023-02-08
_audit_creation_method
;
Olex2 1.5
(compiled 2022.04.07 svn.rca3783a0 for OlexSys, GUI svn.r6498)
;
_audit_update_record
;
2023-02-08 deposited with the CCDC.	2023-04-20 downloaded from the CCDC.
;
_cell_angle_alpha 90
_cell_angle_beta 106.122(4)
_cell_angle_gamma 90
_cell_formula_units_Z 2
_cell_length_a 9.5736(9)
_cell_length_b 8.7880(7)
_cell_length_c 11.6294(11)
_cell_measurement_reflns_used 5334
_cell_measurement_temperature 299(2)
_cell_measurement_theta_max 27.84
_cell_measurement_theta_min 2.21
_cell_volume 939.94(15)
_computing_cell_refinement 'Bruker SAINT'
_computing_data_collection 'Bruker APEX2'
_computing_data_reduction 'Bruker SAINT'
_computing_molecular_graphics 'Olex2 1.5 (Dolomanov et al., 2009)'
_computing_publication_material 'Olex2 1.5 (Dolomanov et al., 2009)'
_computing_structure_refinement 'olex2.refine 1.5 (Bourhis et al., 2015)'
_computing_structure_solution 'olex2.solve 1.5 (Bourhis et al., 2015)'
_diffrn_ambient_temperature 298.74
_diffrn_measured_fraction_theta_full 0.992
_diffrn_measured_fraction_theta_max 0.994
_diffrn_measurement_device_type 'Bruker APEX-II CCD'
_diffrn_measurement_method '\f and \w scans'
_diffrn_radiation_type MoK\a
_diffrn_radiation_wavelength 0.71073
_diffrn_reflns_av_R_equivalents 0.0299
_diffrn_reflns_av_unetI/netI 0.0360
_diffrn_reflns_Laue_measured_fraction_full 0.992
_diffrn_reflns_Laue_measured_fraction_max 0.994
_diffrn_reflns_limit_h_max 13
_diffrn_reflns_limit_h_min -12
_diffrn_reflns_limit_k_max 12
_diffrn_reflns_limit_k_min -12
_diffrn_reflns_limit_l_max 16
_diffrn_reflns_limit_l_min -16
_diffrn_reflns_number 16661
_diffrn_reflns_point_group_measured_fraction_full 0.993
_diffrn_reflns_point_group_measured_fraction_max 0.988
_diffrn_reflns_theta_full 25.242
_diffrn_reflns_theta_max 30.513
_diffrn_reflns_theta_min 2.214
_diffrn_source x-ray
_exptl_absorpt_coefficient_mu 0.096
_exptl_absorpt_correction_T_max 0.7461
_exptl_absorpt_correction_T_min 0.6748
_exptl_absorpt_correction_type multi-scan
_exptl_absorpt_process_details SADABS
_exptl_crystal_colour silver
_exptl_crystal_density_diffrn 1.256
_exptl_crystal_description Plate
_exptl_crystal_F_000 380
_exptl_crystal_size_max 0.3
_exptl_crystal_size_mid 0.25
_exptl_crystal_size_min 0.05
_refine_diff_density_max 0.118
_refine_diff_density_min -0.107
_refine_diff_density_rms 0.024
_refine_ls_abs_structure_details
;
 Flack x determined using 1330 quotients [(I+)-(I-)]/[(I+)+(I-)]
 (Parsons, Flack and Wagner, Acta Cryst. B69 (2013) 249-259).
;
_refine_ls_abs_structure_Flack -0.1(4)
_refine_ls_extinction_coef 0.062(12)
_refine_ls_extinction_expression Fc^*^=kFc[1+0.001xFc^2^\l^3^/sin(2\q)]^-1/4^
_refine_ls_extinction_method 'SHELXL-2018/3 (Sheldrick 2018)'
_refine_ls_goodness_of_fit_ref 1.021
_refine_ls_hydrogen_treatment mixed
_refine_ls_matrix_type full
_refine_ls_number_parameters 250
_refine_ls_number_reflns 5688
_refine_ls_number_restraints 1
_refine_ls_restrained_S_all 1.021
_refine_ls_R_factor_all 0.0763
_refine_ls_R_factor_gt 0.0393
_refine_ls_shift/su_max 0.000
_refine_ls_shift/su_mean 0.000
_refine_ls_structure_factor_coef Fsqd
_refine_ls_weighting_details 'w=1/[\s^2^(Fo^2^)+(0.0412P)^2^+0.0625P] where P=(Fo^2^+2Fc^2^)/3'
_refine_ls_weighting_scheme calc
_refine_ls_wR_factor_gt 0.0867
_refine_ls_wR_factor_ref 0.1053
_reflns_Friedel_coverage 0.877
_reflns_Friedel_fraction_full 0.994
_reflns_Friedel_fraction_max 0.982
_reflns_number_gt 3717
_reflns_number_total 5688
_reflns_threshold_expression 'I > 2\s(I)'
_cod_data_source_file d3cc01494k2.cif
_cod_data_source_block pro-c(o)-nh_nme-c(o)phOMe_a
_cod_depositor_comments 'Adding full bibliography for 7131582--7131585.cif.'
_cod_database_code 7131583
_shelx_shelxl_version_number 2018/3
_shelx_space_group_comment
;
The symmetry employed for this shelxl refinement is uniquely defined
by the following loop, which should always be used as a source of
symmetry information in preference to the above space-group names.
They are only intended as comments.
;
_shelx_estimated_absorpt_t_max 0.995
_shelx_estimated_absorpt_t_min 0.972
_olex2_refinement_description
;
1. Fixed Uiso
 At 1.2 times of:
  All C(H) groups, All C(H,H) groups
 At 1.5 times of:
  All C(H,H,H) groups
2.a Ternary CH refined with riding coordinates:
 C6(H6)
2.b Secondary CH2 refined with riding coordinates:
 C5(H5a,H5b), C4(H4a,H4b), C3(H3a,H3b)
2.c Aromatic/amide H refined with riding coordinates:
 C14(H14), C15(H15), C11(H11), C12(H12)
2.d Idealised Me refined as rotating group:
 C8(H8a,H8b,H8c), C1(H1a,H1b,H1c), C16(H16a,H16b,H16c)
;
_olex2_submission_special_instructions 'No special instructions were received'

loop_
_space_group_symop_operation_xyz
'x, y, z'
'-x, y+1/2, -z'

loop_
_atom_site_label
_atom_site_type_symbol
_atom_site_fract_x
_atom_site_fract_y
_atom_site_fract_z
_atom_site_U_iso_or_equiv
_atom_site_adp_type
_atom_site_occupancy
_atom_site_site_symmetry_order
_atom_site_calc_flag
_atom_site_refinement_flags_posn
_atom_site_refinement_flags_adp
_atom_site_refinement_flags_occupancy
_atom_site_disorder_assembly
_atom_site_disorder_group
O2 O 0.31512(17) 0.38863(18) 0.72002(16) 0.0628(5) Uani 1 1 d . . . . .
O3 O -0.12212(17) 0.5715(3) 0.53754(17) 0.0728(5) Uani 1 1 d . . . . .
N2 N 0.25321(19) 0.6260(2) 0.65303(17) 0.0515(4) Uani 1 1 d . . . . .
O5 O 0.6697(2) 0.4247(2) 0.3509(2) 0.0721(6) Uani 1 1 d . . . . .
O6 O 0.5399(3) 0.6260(2) 0.1773(2) 0.0768(6) Uani 1 1 d . . . . .
N3 N 0.10751(19) 0.6000(2) 0.64661(17) 0.0566(5) Uani 1 1 d . . . . .
O1 O 0.5290(2) 0.5885(2) 0.94164(16) 0.0799(6) Uani 1 1 d . . . . .
N1 N 0.60791(19) 0.4744(2) 0.80058(17) 0.0521(5) Uani 1 1 d . . . . .
O4 O 0.1367(2) 0.5039(3) 0.09918(18) 0.0795(6) Uani 1 1 d . . . . .
C7 C 0.3510(2) 0.5159(2) 0.69752(19) 0.0475(5) Uani 1 1 d . . . . .
C9 C 0.0074(2) 0.5774(3) 0.5404(2) 0.0545(5) Uani 1 1 d . . . . .
C6 C 0.5065(2) 0.5619(3) 0.70646(19) 0.0484(5) Uani 1 1 d . . . . .
H6 H 0.520228 0.671358 0.721532 0.058 Uiso 1 1 calc R U . . .
C14 C 0.0123(3) 0.6220(3) 0.2209(2) 0.0644(7) Uani 1 1 d . . . . .
H14 H -0.036298 0.679206 0.154552 0.077 Uiso 1 1 calc R U . . .
C2 C 0.6107(3) 0.4952(3) 0.9149(2) 0.0599(6) Uani 1 1 d . . . . .
C10 C 0.0540(2) 0.5606(3) 0.4296(2) 0.0509(5) Uani 1 1 d . . . . .
C15 C -0.0195(3) 0.6437(3) 0.3285(2) 0.0599(6) Uani 1 1 d . . . . .
H15 H -0.090219 0.713913 0.333686 0.072 Uiso 1 1 calc R U . . .
C11 C 0.1563(3) 0.4545(3) 0.4174(2) 0.0571(6) Uani 1 1 d . . . . .
H11 H 0.205488 0.397074 0.483362 0.068 Uiso 1 1 calc R U . . .
C12 C 0.1866(3) 0.4323(3) 0.3088(2) 0.0617(6) Uani 1 1 d . . . . .
H12 H 0.255238 0.360291 0.302504 0.074 Uiso 1 1 calc R U . . .
C13 C 0.1153(3) 0.5166(3) 0.2102(2) 0.0593(6) Uani 1 1 d . . . . .
C8 C 0.0681(3) 0.6122(4) 0.7583(2) 0.0757(8) Uani 1 1 d . . . . .
H8A H 0.066426 0.717466 0.779974 0.114 Uiso 1 1 calc R U . . .
H8B H 0.138294 0.558818 0.820248 0.114 Uiso 1 1 calc R U . . .
H8C H -0.026341 0.568434 0.748460 0.114 Uiso 1 1 calc R U . . .
C5 C 0.5501(3) 0.5165(3) 0.5939(3) 0.0686(7) Uani 1 1 d . . . . .
H5A H 0.466683 0.517137 0.523781 0.082 Uiso 1 1 calc R U . . .
H5B H 0.623786 0.584508 0.580394 0.082 Uiso 1 1 calc R U . . .
C4 C 0.6099(4) 0.3559(4) 0.6223(3) 0.0817(9) Uani 1 1 d . . . . .
H4A H 0.531774 0.281844 0.607557 0.098 Uiso 1 1 calc R U . . .
H4B H 0.674980 0.329645 0.574624 0.098 Uiso 1 1 calc R U . . .
C1 C 0.7136(4) 0.3982(4) 1.0074(3) 0.0874(10) Uani 1 1 d . . . . .
H1A H 0.723900 0.440280 1.085522 0.131 Uiso 1 1 calc R U . . .
H1B H 0.806776 0.395873 0.991552 0.131 Uiso 1 1 calc R U . . .
H1C H 0.675747 0.296672 1.004195 0.131 Uiso 1 1 calc R U . . .
C3 C 0.6902(3) 0.3628(3) 0.7531(3) 0.0707(7) Uani 1 1 d . . . . .
H3A H 0.690351 0.264456 0.791011 0.085 Uiso 1 1 calc R U . . .
H3B H 0.789857 0.395829 0.764694 0.085 Uiso 1 1 calc R U . . .
C16 C 0.2406(4) 0.3948(5) 0.0834(3) 0.0918(10) Uani 1 1 d . . . . .
H16A H 0.333963 0.416842 0.137697 0.138 Uiso 1 1 calc R U . . .
H16B H 0.247204 0.399545 0.002568 0.138 Uiso 1 1 calc R U . . .
H16C H 0.210500 0.294598 0.099248 0.138 Uiso 1 1 calc R U . . .
H50 H 0.280(3) 0.720(3) 0.651(2) 0.053(7) Uiso 1 1 d . . . . .
H51 H 0.741(4) 0.477(4) 0.398(3) 0.086(10) Uiso 1 1 d . . . . .
H52 H 0.633(4) 0.486(5) 0.290(3) 0.090(11) Uiso 1 1 d . . . . .
H53 H 0.546(4) 0.616(6) 0.098(4) 0.123(14) Uiso 1 1 d . . . . .
H54 H 0.584(5) 0.717(6) 0.198(4) 0.117(14) Uiso 1 1 d . . . . .

loop_
_atom_site_aniso_label
_atom_site_aniso_U_11
_atom_site_aniso_U_22
_atom_site_aniso_U_33
_atom_site_aniso_U_23
_atom_site_aniso_U_13
_atom_site_aniso_U_12
O2 0.0521(9) 0.0484(9) 0.0801(12) 0.0138(8) 0.0057(8) -0.0072(7)
O3 0.0417(9) 0.0922(13) 0.0793(11) -0.0148(11) 0.0079(8) -0.0056(9)
N2 0.0401(9) 0.0462(10) 0.0611(11) 0.0037(9) 0.0020(8) -0.0033(8)
O5 0.0879(14) 0.0481(10) 0.0683(12) -0.0028(9) 0.0015(10) -0.0058(9)
O6 0.1068(16) 0.0536(11) 0.0641(12) -0.0059(10) 0.0139(11) 0.0012(11)
N3 0.0394(9) 0.0662(13) 0.0588(11) -0.0007(9) 0.0047(8) -0.0016(8)
O1 0.0973(14) 0.0756(13) 0.0609(10) -0.0080(9) 0.0122(10) 0.0236(11)
N1 0.0410(9) 0.0501(10) 0.0609(11) 0.0005(8) 0.0069(8) 0.0060(8)
O4 0.0886(14) 0.0849(14) 0.0620(11) 0.0042(10) 0.0157(9) 0.0016(11)
C7 0.0459(11) 0.0436(11) 0.0474(11) 0.0015(9) 0.0040(8) -0.0032(8)
C9 0.0442(11) 0.0456(12) 0.0662(14) -0.0029(10) 0.0029(9) 0.0004(9)
C6 0.0437(10) 0.0427(10) 0.0555(12) 0.0029(9) 0.0081(9) 0.0002(9)
C14 0.0574(13) 0.0597(14) 0.0659(15) 0.0151(12) 0.0003(11) -0.0008(11)
C2 0.0547(13) 0.0574(14) 0.0567(13) -0.0028(11) -0.0024(10) 0.0019(11)
C10 0.0406(10) 0.0454(11) 0.0587(12) -0.0004(10) 0.0005(9) -0.0034(9)
C15 0.0459(12) 0.0525(13) 0.0724(16) 0.0078(11) 0.0017(11) 0.0042(10)
C11 0.0585(13) 0.0499(12) 0.0535(13) 0.0021(10) -0.0002(10) 0.0048(10)
C12 0.0610(14) 0.0528(13) 0.0632(15) -0.0047(11) 0.0036(11) 0.0064(11)
C13 0.0592(14) 0.0552(13) 0.0564(13) 0.0010(11) 0.0043(10) -0.0111(11)
C8 0.0583(15) 0.100(2) 0.0660(16) -0.0096(16) 0.0117(12) 0.0027(15)
C5 0.0712(16) 0.0724(17) 0.0682(16) 0.0067(13) 0.0292(13) -0.0040(13)
C4 0.110(2) 0.0636(18) 0.090(2) -0.0035(15) 0.059(2) 0.0038(16)
C1 0.083(2) 0.083(2) 0.0737(18) 0.0043(16) -0.0160(15) 0.0126(17)
C3 0.0660(16) 0.0569(15) 0.097(2) 0.0069(14) 0.0353(15) 0.0137(12)
C16 0.105(3) 0.097(2) 0.0769(19) -0.0081(18) 0.0308(18) 0.008(2)

loop_
_atom_type_symbol
_atom_type_description
_atom_type_scat_dispersion_real
_atom_type_scat_dispersion_imag
_atom_type_scat_source
C C 0.0033 0.0016 'International Tables Vol C Tables 4.2.6.8 and 6.1.1.4'
H H 0.0000 0.0000 'International Tables Vol C Tables 4.2.6.8 and 6.1.1.4'
N N 0.0061 0.0033 'International Tables Vol C Tables 4.2.6.8 and 6.1.1.4'
O O 0.0106 0.0060 'International Tables Vol C Tables 4.2.6.8 and 6.1.1.4'

loop_
_geom_angle_atom_site_label_1
_geom_angle_atom_site_label_2
_geom_angle_atom_site_label_3
_geom_angle
_geom_angle_site_symmetry_1
_geom_angle_site_symmetry_3
_geom_angle_publ_flag
C7 N2 N3 118.8(2) . . ?
N2 N3 C8 116.34(18) . . ?
C9 N3 N2 121.2(2) . . ?
C9 N3 C8 122.2(2) . . ?
C2 N1 C6 119.95(19) . . ?
C2 N1 C3 127.2(2) . . ?
C3 N1 C6 112.7(2) . . ?
C13 O4 C16 117.9(2) . . ?
O2 C7 N2 122.3(2) . . ?
O2 C7 C6 124.0(2) . . ?
N2 C7 C6 113.53(19) . . ?
O3 C9 N3 118.9(2) . . ?
O3 C9 C10 121.1(2) . . ?
N3 C9 C10 120.00(19) . . ?
N1 C6 C7 110.22(18) . . ?
N1 C6 C5 102.74(19) . . ?
C7 C6 C5 111.50(19) . . ?
C15 C14 C13 121.1(2) . . ?
O1 C2 N1 120.2(2) . . ?
O1 C2 C1 122.1(3) . . ?
N1 C2 C1 117.6(2) . . ?
C15 C10 C9 118.4(2) . . ?
C11 C10 C9 123.2(2) . . ?
C11 C10 C15 118.0(2) . . ?
C14 C15 C10 120.3(2) . . ?
C12 C11 C10 121.3(2) . . ?
C13 C12 C11 120.2(2) . . ?
O4 C13 C14 115.9(2) . . ?
O4 C13 C12 125.0(3) . . ?
C12 C13 C14 119.1(2) . . ?
C4 C5 C6 103.3(2) . . ?
C3 C4 C5 103.8(2) . . ?
N1 C3 C4 103.4(2) . . ?

loop_
_geom_bond_atom_site_label_1
_geom_bond_atom_site_label_2
_geom_bond_distance
_geom_bond_site_symmetry_2
_geom_bond_publ_flag
O2 C7 1.220(3) . ?
O3 C9 1.232(3) . ?
N2 N3 1.395(3) . ?
N2 C7 1.346(3) . ?
N3 C9 1.352(3) . ?
N3 C8 1.454(3) . ?
O1 C2 1.231(3) . ?
N1 C6 1.463(3) . ?
N1 C2 1.335(3) . ?
N1 C3 1.459(3) . ?
O4 C13 1.366(3) . ?
O4 C16 1.431(4) . ?
C7 C6 1.518(3) . ?
C9 C10 1.484(3) . ?
C6 C5 1.534(3) . ?
C14 C15 1.381(4) . ?
C14 C13 1.384(4) . ?
C2 C1 1.505(4) . ?
C10 C15 1.397(3) . ?
C10 C11 1.388(3) . ?
C11 C12 1.385(4) . ?
C12 C13 1.376(3) . ?
C5 C4 1.524(4) . ?
C4 C3 1.503(5) . ?
